data_7101779
loop_
_publ_author_name
'G\'omez-Bujedo, Silvia'
'Alcarazo, Manuel'
'Pichon, Christophe'
'Alvarez, Eleuterio'
'Fern\'andez, Rosario'
'Lassaletta, Jos\'e M'

_publ_section_title
;
 Isoquinolin-1-ylidenes as electronically tuneable ligands.
;
_journal_issue 11
_journal_name_full 'Chemical communications (Cambridge, England)'
_journal_page_first 1180
_journal_page_last 1182
_journal_paper_doi 10.1039/b617037d
_journal_year 2007
_chemical_formula_moiety 'C21 H27 Cl N O Rh'
_chemical_formula_sum 'C21 H27 Cl N O Rh'
_chemical_formula_weight 447.80
_chemical_name_systematic
;
?
;
_space_group_IT_number 14
_symmetry_cell_setting monoclinic
_symmetry_Int_Tables_number 14
_symmetry_space_group_name_Hall '-P 2ybc'
_symmetry_space_group_name_H-M 'P 1 21/c 1'
_atom_sites_solution_hydrogens geom
_atom_sites_solution_primary direct
_atom_sites_solution_secondary difmap
_audit_creation_method SHELXL-97
_cell_angle_alpha 90.00
_cell_angle_beta 108.178(2)
_cell_angle_gamma 90.00
_cell_formula_units_Z 4
_cell_length_a 11.3168(5)
_cell_length_b 11.1197(5)
_cell_length_c 16.5538(7)
_cell_measurement_reflns_used 8451
_cell_measurement_temperature 100(2)
_cell_measurement_theta_max 36.07
_cell_measurement_theta_min 2.59
_cell_volume 1979.16(15)
_computing_cell_refinement 'SAINT+ v. 7.06 a (Bruker AXS, 2003)'
_computing_data_collection 'APEX-W2K-NT v. 1.0 (Bruker AXS, 2004)'
_computing_data_reduction 'SAINT+ v. 7.06 a (Bruker AXS, 2001)'
_computing_molecular_graphics 'XP, SHELXTL v. 6.10 (Bruker, 2000)'
_computing_publication_material 'XCIF, SHELXTL v. 6.12 (Bruker, 2001)'
_computing_structure_refinement 'SHELXL-97 (Sheldrick, 1997)'
_computing_structure_solution 'SHELXS-97 (Sheldrick, 1990)'
_diffrn_ambient_temperature 100(2)
_diffrn_detector_area_resol_mean 8.26
_diffrn_measured_fraction_theta_full 0.986
_diffrn_measured_fraction_theta_max 0.986
_diffrn_measurement_device_type
;
Bruker-Nonius X8kappa APEX II CCD area detector'
;
_diffrn_measurement_method 'phi and omega scans with narrow frames'
_diffrn_radiation_monochromator graphite
_diffrn_radiation_source 'fine-focus sealed tube'
_diffrn_radiation_type MoK\a
_diffrn_radiation_wavelength 0.71073
_diffrn_reflns_av_R_equivalents 0.0171
_diffrn_reflns_av_sigmaI/netI 0.0138
_diffrn_reflns_limit_h_max 18
_diffrn_reflns_limit_h_min -18
_diffrn_reflns_limit_k_max 8
_diffrn_reflns_limit_k_min -16
_diffrn_reflns_limit_l_max 26
_diffrn_reflns_limit_l_min -26
_diffrn_reflns_number 41044
_diffrn_reflns_theta_full 32.25
_diffrn_reflns_theta_max 36.25
_diffrn_reflns_theta_min 3.17
_diffrn_standards_decay_% 0
_exptl_absorpt_coefficient_mu 1.006
_exptl_absorpt_correction_T_max 0.8165
_exptl_absorpt_correction_T_min 0.7134
_exptl_absorpt_correction_type multi-scan
_exptl_absorpt_process_details
;
SADABS: Area-Detector Absorption Correction. Bruker-AXS
within v. 7.06 a (Bruker AXS, 2003); ratio of minimum to maximum
apparent transmission: 0.557670m
;
_exptl_crystal_colour yellow
_exptl_crystal_density_diffrn 1.503
_exptl_crystal_density_method 'not measured'
_exptl_crystal_description prism
_exptl_crystal_F_000 920
_exptl_crystal_size_max 0.36
_exptl_crystal_size_mid 0.25
_exptl_crystal_size_min 0.21
_refine_diff_density_max 2.615
_refine_diff_density_min -0.942
_refine_diff_density_rms 0.093
_refine_ls_extinction_method none
_refine_ls_goodness_of_fit_ref 1.029
_refine_ls_hydrogen_treatment constr
_refine_ls_matrix_type full
_refine_ls_number_parameters 226
_refine_ls_number_reflns 9537
_refine_ls_number_restraints 0
_refine_ls_restrained_S_all 1.029
_refine_ls_R_factor_all 0.0340
_refine_ls_R_factor_gt 0.0306
_refine_ls_shift/su_max 0.002
_refine_ls_shift/su_mean 0.000
_refine_ls_structure_factor_coef Fsqd
_refine_ls_weighting_details 'calc w=1/[\s^2^(Fo^2^)+(0.0348P)^2^+1.9016P] where P=(Fo^2^+2Fc^2^)/3'
_refine_ls_weighting_scheme calc
_refine_ls_wR_factor_gt 0.0801
_refine_ls_wR_factor_ref 0.0824
_reflns_number_gt 7943
_reflns_number_total 9537
_reflns_threshold_expression >2sigma(I)
_cod_data_source_file b617037d.txt
_cod_data_source_block 10c
_cod_depositor_comments
;
The following automatic conversions were performed:
'_symmetry_cell_setting' value 'Monoclinic' changed to 'monoclinic'
according to '/home/saulius/struct/CIF-dictionaries/cif_core.dic'
dictionary named 'cif_core.dic' version 2.4.1 from 2010-06-29.

Automatic conversion script
Id: cif_fix_enum 1527 2010-12-29 10:47:43Z saulius 
;
_cod_original_sg_symbol_H-M P2(1)/c
_cod_database_code 7101779

loop_
_symmetry_equiv_pos_as_xyz
'x, y, z'
'-x, y+1/2, -z+1/2'
'-x, -y, -z'
'x, -y-1/2, z-1/2'

loop_
_atom_site_label
_atom_site_type_symbol
_atom_site_fract_x
_atom_site_fract_y
_atom_site_fract_z
_atom_site_U_iso_or_equiv
_atom_site_adp_type
_atom_site_occupancy
_atom_site_symmetry_multiplicity
_atom_site_calc_flag
_atom_site_refinement_flags
Rh1 Rh 0.793094(10) 0.239981(10) 0.417024(6) 0.01755(4) Uani 1 1 d .
Cl1 Cl 0.71308(4) 0.33055(4) 0.27970(2) 0.02324(7) Uani 1 1 d .
O1 O 1.36732(13) 0.21905(13) 0.36685(11) 0.0328(3) Uani 1 1 d .
N1 N 0.82504(12) 0.02026(12) 0.32117(8) 0.0192(2) Uani 1 1 d .
C1 C 0.88057(13) 0.11903(13) 0.36431(8) 0.0174(2) Uani 1 1 d .
C2 C 1.00617(13) 0.14040(13) 0.36416(9) 0.0179(2) Uani 1 1 d .
C3 C 1.07471(15) 0.23893(13) 0.41000(10) 0.0207(2) Uani 1 1 d .
H3 H 1.0374 0.2904 0.4409 0.025 Uiso 1 1 d R
C4 C 1.19449(16) 0.26102(14) 0.41039(11) 0.0239(3) Uani 1 1 d .
H4 H 1.2399 0.3264 0.4423 0.029 Uiso 1 1 d R
C5 C 1.25012(15) 0.18624(15) 0.36309(11) 0.0240(3) Uani 1 1 d .
C6 C 1.18662(15) 0.09017(15) 0.31722(10) 0.0223(3) Uani 1 1 d .
H6 H 1.2243 0.0409 0.2853 0.027 Uiso 1 1 d R
C7 C 1.06451(14) 0.06579(13) 0.31825(9) 0.0187(2) Uani 1 1 d .
C8 C 0.99719(15) -0.03466(14) 0.27417(9) 0.0215(3) Uani 1 1 d .
H8 H 1.0334 -0.0868 0.2430 0.026 Uiso 1 1 d R
C9 C 0.88131(15) -0.05503(14) 0.27713(9) 0.0219(3) Uani 1 1 d .
H9 H 0.8368 -0.1229 0.2482 0.026 Uiso 1 1 d R
C10 C 0.69438(14) -0.01048(15) 0.31615(10) 0.0225(3) Uani 1 1 d .
H10 H 0.6666 0.0498 0.3513 0.027 Uiso 1 1 d R
C11 C 0.6886(2) -0.13429(18) 0.35472(13) 0.0335(4) Uani 1 1 d .
H11A H 0.7175 -0.1954 0.3226 0.050 Uiso 1 1 d R
H11B H 0.6027 -0.1519 0.3522 0.050 Uiso 1 1 d R
H11C H 0.7419 -0.1350 0.4141 0.050 Uiso 1 1 d R
C12 C 0.60818(16) 0.00117(18) 0.22495(11) 0.0276(3) Uani 1 1 d .
H12A H 0.6094 0.0843 0.2056 0.041 Uiso 1 1 d R
H12B H 0.5233 -0.0205 0.2227 0.041 Uiso 1 1 d R
H12C H 0.6365 -0.0528 0.1880 0.041 Uiso 1 1 d R
C13 C 1.42877(18) 0.14471(19) 0.32116(15) 0.0359(4) Uani 1 1 d .
H13A H 1.4464 0.0658 0.3486 0.054 Uiso 1 1 d R
H13B H 1.5069 0.1829 0.3214 0.054 Uiso 1 1 d R
H13C H 1.3749 0.1348 0.2624 0.054 Uiso 1 1 d R
C14 C 0.7725(2) 0.41024(16) 0.47928(11) 0.0330(4) Uani 1 1 d .
H14 H 0.7815 0.4520 0.4315 0.040 Uiso 1 1 d R
C15 C 0.6644(2) 0.34766(19) 0.46802(11) 0.0334(4) Uani 1 1 d .
H15 H 0.6048 0.3477 0.4130 0.040 Uiso 1 1 d R
C16 C 0.6334(2) 0.2782(2) 0.53797(13) 0.0393(5) Uani 1 1 d .
H16A H 0.5429 0.2838 0.5290 0.047 Uiso 1 1 d R
H16B H 0.6771 0.3157 0.5935 0.047 Uiso 1 1 d R
C17 C 0.67060(19) 0.1448(2) 0.54067(12) 0.0337(4) Uani 1 1 d .
H17A H 0.6840 0.1136 0.5989 0.040 Uiso 1 1 d R
H17B H 0.6012 0.0989 0.5016 0.040 Uiso 1 1 d R
C18 C 0.78700(15) 0.12357(15) 0.51623(9) 0.0228(3) Uani 1 1 d .
H18 H 0.7857 0.0581 0.4791 0.027 Uiso 1 1 d R
C19 C 0.89732(16) 0.19221(15) 0.54345(9) 0.0232(3) Uani 1 1 d .
H19 H 0.9630 0.1724 0.5214 0.028 Uiso 1 1 d R
C20 C 0.9171(2) 0.29630(18) 0.60617(11) 0.0336(4) Uani 1 1 d .
H20A H 1.0059 0.2994 0.6408 0.040 Uiso 1 1 d R
H20B H 0.8677 0.2817 0.6452 0.040 Uiso 1 1 d R
C21 C 0.8791(3) 0.41836(18) 0.56157(12) 0.0405(5) Uani 1 1 d .
H21A H 0.8549 0.4733 0.6008 0.049 Uiso 1 1 d R
H21B H 0.9520 0.4539 0.5496 0.049 Uiso 1 1 d R

loop_
_atom_site_aniso_label
_atom_site_aniso_U_11
_atom_site_aniso_U_22
_atom_site_aniso_U_33
_atom_site_aniso_U_23
_atom_site_aniso_U_13
_atom_site_aniso_U_12
Rh1 0.02302(6) 0.01677(6) 0.01264(5) 0.00102(3) 0.00522(4) 0.00462(3)
Cl1 0.02733(16) 0.02593(17) 0.01664(13) 0.00667(12) 0.00713(12) 0.00403(13)
O1 0.0241(5) 0.0282(6) 0.0491(8) 0.0039(6) 0.0159(6) 0.0003(5)
N1 0.0221(5) 0.0191(5) 0.0154(5) -0.0014(4) 0.0047(4) 0.0003(4)
C1 0.0216(6) 0.0165(6) 0.0131(5) 0.0009(4) 0.0038(4) 0.0022(4)
C2 0.0210(6) 0.0164(6) 0.0152(5) 0.0011(4) 0.0043(4) 0.0032(4)
C3 0.0232(6) 0.0171(6) 0.0207(6) -0.0004(5) 0.0051(5) 0.0021(5)
C4 0.0239(6) 0.0189(6) 0.0275(7) 0.0014(5) 0.0061(5) -0.0003(5)
C5 0.0218(6) 0.0215(7) 0.0290(7) 0.0074(5) 0.0083(5) 0.0031(5)
C6 0.0239(6) 0.0216(7) 0.0226(6) 0.0045(5) 0.0092(5) 0.0064(5)
C7 0.0219(6) 0.0180(6) 0.0156(5) 0.0020(4) 0.0050(4) 0.0043(5)
C8 0.0269(7) 0.0201(6) 0.0167(5) -0.0017(5) 0.0055(5) 0.0057(5)
C9 0.0266(7) 0.0196(6) 0.0177(6) -0.0038(5) 0.0045(5) 0.0021(5)
C10 0.0220(6) 0.0257(7) 0.0191(6) -0.0021(5) 0.0053(5) -0.0039(5)
C11 0.0402(9) 0.0297(9) 0.0299(8) 0.0014(7) 0.0101(7) -0.0091(7)
C12 0.0240(7) 0.0349(9) 0.0212(6) -0.0033(6) 0.0031(5) -0.0027(6)
C13 0.0285(8) 0.0330(9) 0.0518(12) 0.0094(8) 0.0205(8) 0.0064(7)
C14 0.0569(12) 0.0210(7) 0.0200(6) 0.0004(5) 0.0102(7) 0.0147(7)
C15 0.0460(10) 0.0356(9) 0.0211(7) 0.0056(6) 0.0140(7) 0.0227(8)
C16 0.0479(11) 0.0502(12) 0.0260(8) 0.0103(8) 0.0207(8) 0.0239(10)
C17 0.0395(9) 0.0430(10) 0.0232(7) 0.0111(7) 0.0165(7) 0.0106(8)
C18 0.0300(7) 0.0246(7) 0.0137(5) 0.0028(5) 0.0068(5) 0.0055(5)
C19 0.0323(7) 0.0203(7) 0.0143(5) -0.0003(5) 0.0031(5) 0.0061(5)
C20 0.0528(11) 0.0244(8) 0.0170(6) -0.0030(6) 0.0015(7) 0.0070(7)
C21 0.0697(15) 0.0214(8) 0.0228(7) -0.0040(6) 0.0035(8) 0.0085(8)

loop_
_atom_type_symbol
_atom_type_description
_atom_type_scat_dispersion_real
_atom_type_scat_dispersion_imag
_atom_type_scat_source
C C 0.0033 0.0016 'International Tables Vol C Tables 4.2.6.8 and 6.1.1.4'
H H 0.0000 0.0000 'International Tables Vol C Tables 4.2.6.8 and 6.1.1.4'
N N 0.0061 0.0033 'International Tables Vol C Tables 4.2.6.8 and 6.1.1.4'
O O 0.0106 0.0060 'International Tables Vol C Tables 4.2.6.8 and 6.1.1.4'
Cl Cl 0.1484 0.1585 'International Tables Vol C Tables 4.2.6.8 and 6.1.1.4'
Rh Rh -1.1178 0.9187 'International Tables Vol C Tables 4.2.6.8 and 6.1.1.4'

loop_
_geom_angle_atom_site_label_1
_geom_angle_atom_site_label_2
_geom_angle_atom_site_label_3
_geom_angle
C1 Rh1 C18 93.85(6)
C1 Rh1 C19 93.60(6)
C18 Rh1 C19 38.96(7)
C1 Rh1 C14 155.65(8)
C18 Rh1 C14 97.43(6)
C19 Rh1 C14 82.02(6)
C1 Rh1 C15 168.48(8)
C18 Rh1 C15 81.48(6)
C19 Rh1 C15 89.36(6)
C14 Rh1 C15 35.86(9)
C1 Rh1 Cl1 87.77(4)
C18 Rh1 Cl1 154.70(5)
C19 Rh1 Cl1 166.19(5)
C14 Rh1 Cl1 91.08(5)
C15 Rh1 Cl1 92.02(5)
C5 O1 C13 116.56(16)
C1 N1 C9 123.57(13)
C1 N1 C10 120.23(12)
C9 N1 C10 116.15(13)
N1 C1 C2 115.38(12)
N1 C1 Rh1 123.94(11)
C2 C1 Rh1 120.44(10)
C3 C2 C7 118.03(13)
C3 C2 C1 120.09(13)
C7 C2 C1 121.87(13)
C4 C3 C2 120.95(14)
C4 C3 H3 119.5
C2 C3 H3 119.5
C3 C4 C5 119.97(15)
C3 C4 H4 120.0
C5 C4 H4 120.0
O1 C5 C6 124.63(16)
O1 C5 C4 114.38(16)
C6 C5 C4 120.98(15)
C5 C6 C7 119.11(14)
C5 C6 H6 120.5
C7 C6 H6 120.4
C6 C7 C8 120.99(14)
C6 C7 C2 120.94(14)
C8 C7 C2 118.07(13)
C9 C8 C7 119.10(14)
C9 C8 H8 120.5
C7 C8 H8 120.4
C8 C9 N1 121.94(14)
C8 C9 H9 119.0
N1 C9 H9 119.0
N1 C10 C12 110.58(13)
N1 C10 C11 110.71(14)
C12 C10 C11 113.11(14)
N1 C10 H10 107.4
C12 C10 H10 107.4
C11 C10 H10 107.4
C10 C11 H11A 109.5
C10 C11 H11B 109.5
H11A C11 H11B 109.5
C10 C11 H11C 109.4
H11A C11 H11C 109.5
H11B C11 H11C 109.5
C10 C12 H12A 109.5
C10 C12 H12B 109.5
H12A C12 H12B 109.5
C10 C12 H12C 109.5
H12A C12 H12C 109.5
H12B C12 H12C 109.5
O1 C13 H13A 109.4
O1 C13 H13B 109.5
H13A C13 H13B 109.5
O1 C13 H13C 109.5
H13A C13 H13C 109.5
H13B C13 H13C 109.5
C15 C14 C21 125.43(18)
C15 C14 Rh1 73.73(11)
C21 C14 Rh1 107.55(12)
C15 C14 H14 117.3
C21 C14 H14 117.3
Rh1 C14 H14 88.6
C14 C15 C16 124.26(19)
C14 C15 Rh1 70.41(10)
C16 C15 Rh1 110.25(12)
C14 C15 H15 117.9
C16 C15 H15 117.9
Rh1 C15 H15 89.4
C15 C16 C17 112.70(15)
C15 C16 H16A 109.0
C17 C16 H16A 109.0
C15 C16 H16B 109.1
C17 C16 H16B 109.1
H16A C16 H16B 107.8
C18 C17 C16 113.33(17)
C18 C17 H17A 108.9
C16 C17 H17A 108.9
C18 C17 H17B 108.9
C16 C17 H17B 108.9
H17A C17 H17B 107.7
C19 C18 C17 125.97(16)
C19 C18 Rh1 71.11(9)
C17 C18 Rh1 110.80(11)
C19 C18 H18 117.0
C17 C18 H18 117.0
Rh1 C18 H18 88.0
C18 C19 C20 123.73(16)
C18 C19 Rh1 69.93(8)
C20 C19 Rh1 113.56(11)
C18 C19 H19 118.1
C20 C19 H19 118.1
Rh1 C19 H19 86.5
C19 C20 C21 112.51(14)
C19 C20 H20A 109.1
C21 C20 H20A 109.1
C19 C20 H20B 109.1
C21 C20 H20B 109.1
H20A C20 H20B 107.8
C14 C21 C20 113.80(17)
C14 C21 H21A 108.8
C20 C21 H21A 108.8
C14 C21 H21B 108.8
C20 C21 H21B 108.8
H21A C21 H21B 107.7

loop_
_geom_bond_atom_site_label_1
_geom_bond_atom_site_label_2
_geom_bond_distance
Rh1 C1 2.0223(14)
Rh1 C18 2.1090(15)
Rh1 C19 2.1244(15)
Rh1 C14 2.2023(17)
Rh1 C15 2.2440(17)
Rh1 Cl1 2.3912(4)
O1 C5 1.358(2)
O1 C13 1.438(2)
N1 C1 1.3532(19)
N1 C9 1.3883(19)
N1 C10 1.495(2)
C1 C2 1.442(2)
C2 C3 1.418(2)
C2 C7 1.420(2)
C3 C4 1.376(2)
C3 H3 0.9500
C4 C5 1.417(2)
C4 H4 0.9500
C5 C6 1.376(2)
C6 C7 1.414(2)
C6 H6 0.9500
C7 C8 1.419(2)
C8 C9 1.347(2)
C8 H8 0.9500
C9 H9 0.9500
C10 C12 1.526(2)
C10 C11 1.527(3)
C10 H10 1.0000
C11 H11A 0.9800
C11 H11B 0.9800
C11 H11C 0.9800
C12 H12A 0.9800
C12 H12B 0.9800
C12 H12C 0.9800
C13 H13A 0.9800
C13 H13B 0.9800
C13 H13C 0.9800
C14 C15 1.369(3)
C14 C21 1.514(3)
C14 H14 0.9500
C15 C16 1.521(3)
C15 H15 0.9500
C16 C17 1.538(3)
C16 H16A 0.9900
C16 H16B 0.9900
C17 C18 1.512(2)
C17 H17A 0.9900
C17 H17B 0.9900
C18 C19 1.412(2)
C18 H18 0.9500
C19 C20 1.524(2)
C19 H19 0.9500
C20 C21 1.541(3)
C20 H20A 0.9900
C20 H20B 0.9900
C21 H21A 0.9900
C21 H21B 0.9900

loop_
_geom_torsion_atom_site_label_1
_geom_torsion_atom_site_label_2
_geom_torsion_atom_site_label_3
_geom_torsion_atom_site_label_4
_geom_torsion
C9 N1 C1 C2 -1.8(2)
C10 N1 C1 C2 -179.42(12)
C9 N1 C1 Rh1 172.54(11)
C10 N1 C1 Rh1 -5.05(18)
C18 Rh1 C1 N1 72.61(12)
C19 Rh1 C1 N1 111.66(12)
C14 Rh1 C1 N1 -169.78(13)
C15 Rh1 C1 N1 7.0(4)
Cl1 Rh1 C1 N1 -82.10(11)
C18 Rh1 C1 C2 -113.29(11)
C19 Rh1 C1 C2 -74.24(12)
C14 Rh1 C1 C2 4.3(2)
C15 Rh1 C1 C2 -178.9(3)
Cl1 Rh1 C1 C2 91.99(10)
N1 C1 C2 C3 -177.71(13)
Rh1 C1 C2 C3 7.71(18)
N1 C1 C2 C7 2.98(19)
Rh1 C1 C2 C7 -171.60(10)
C7 C2 C3 C4 -0.4(2)
C1 C2 C3 C4 -179.77(14)
C2 C3 C4 C5 1.3(2)
C13 O1 C5 C6 -1.9(3)
C13 O1 C5 C4 178.90(16)
C3 C4 C5 O1 178.42(15)
C3 C4 C5 C6 -0.8(2)
O1 C5 C6 C7 -179.71(15)
C4 C5 C6 C7 -0.5(2)
C5 C6 C7 C8 -177.89(14)
C5 C6 C7 C2 1.4(2)
C3 C2 C7 C6 -1.0(2)
C1 C2 C7 C6 178.37(13)
C3 C2 C7 C8 178.39(13)
C1 C2 C7 C8 -2.3(2)
C6 C7 C8 C9 179.66(14)
C2 C7 C8 C9 0.3(2)
C7 C8 C9 N1 0.8(2)
C1 N1 C9 C8 0.0(2)
C10 N1 C9 C8 177.65(14)
C1 N1 C10 C12 113.65(15)
C9 N1 C10 C12 -64.11(18)
C1 N1 C10 C11 -120.18(16)
C9 N1 C10 C11 62.06(17)
C1 Rh1 C14 C15 178.91(12)
C18 Rh1 C14 C15 -64.17(11)
C19 Rh1 C14 C15 -100.06(11)
Cl1 Rh1 C14 C15 91.95(10)
C1 Rh1 C14 C21 -58.3(2)
C18 Rh1 C14 C21 58.59(16)
C19 Rh1 C14 C21 22.69(15)
C15 Rh1 C14 C21 122.76(19)
Cl1 Rh1 C14 C21 -145.29(15)
C21 C14 C15 C16 1.4(3)
Rh1 C14 C15 C16 101.66(17)
C21 C14 C15 Rh1 -100.25(17)
C1 Rh1 C15 C14 -177.8(3)
C18 Rh1 C15 C14 115.51(11)
C19 Rh1 C15 C14 77.20(11)
Cl1 Rh1 C15 C14 -89.05(10)
C1 Rh1 C15 C16 61.9(4)
C18 Rh1 C15 C16 -4.86(16)
C19 Rh1 C15 C16 -43.17(17)
C14 Rh1 C15 C16 -120.4(2)
Cl1 Rh1 C15 C16 150.58(16)
C14 C15 C16 C17 -93.3(3)
Rh1 C15 C16 C17 -13.7(2)
C15 C16 C17 C18 33.8(3)
C16 C17 C18 C19 43.6(2)
C16 C17 C18 Rh1 -37.63(19)
C1 Rh1 C18 C19 90.96(9)
C14 Rh1 C18 C19 -67.42(11)
C15 Rh1 C18 C19 -99.64(11)
Cl1 Rh1 C18 C19 -176.12(8)
C1 Rh1 C18 C17 -146.76(13)
C19 Rh1 C18 C17 122.29(17)
C14 Rh1 C18 C17 54.86(14)
C15 Rh1 C18 C17 22.65(14)
Cl1 Rh1 C18 C17 -53.83(18)
C17 C18 C19 C20 3.1(2)
Rh1 C18 C19 C20 105.52(15)
C17 C18 C19 Rh1 -102.44(15)
C1 Rh1 C19 C18 -91.68(10)
C14 Rh1 C19 C18 112.40(11)
C15 Rh1 C19 C18 77.17(11)
Cl1 Rh1 C19 C18 173.04(15)
C1 Rh1 C19 C20 149.27(14)
C18 Rh1 C19 C20 -119.05(18)
C14 Rh1 C19 C20 -6.66(15)
C15 Rh1 C19 C20 -41.88(15)
Cl1 Rh1 C19 C20 54.0(3)
C18 C19 C20 C21 -91.8(2)
Rh1 C19 C20 C21 -10.9(2)
C15 C14 C21 C20 46.6(3)
Rh1 C14 C21 C20 -35.6(2)
C19 C20 C21 C14 31.7(3)
